data_4325415
loop_
_publ_author_name
'Weiping Liu'
'Xizhu Chen'
'Qingsong Ye'
'Yongping Xu'
'Chengying Xie'
'Mingjin Xie'
'Qiaowen Chang'
'Liguang Lou'

_publ_section_title
;
 A novel Water-Soluble Heptaplatin Analogue with Improved Antitumor
 Activity and Reduced Toxicity
;
_journal_name_full 'Inorganic Chemistry'
_journal_page_first 5324
_journal_page_last 5326
_journal_paper_doi 10.1021/ic200436u
_journal_volume 50
_journal_year 2011
_chemical_formula_sum 'C14 H26 O8 Pt n2'
_chemical_formula_weight 545.46
_chemical_name_systematic
; 
 ? 
;
_space_group_IT_number 2
_symmetry_cell_setting triclinic
_symmetry_space_group_name_Hall '-P 1'
_symmetry_space_group_name_H-M 'P -1'
_atom_sites_solution_hydrogens geom
_atom_sites_solution_primary direct
_atom_sites_solution_secondary difmap
_audit_creation_method SHELXL-97
_cell_angle_alpha 73.0970(10)
_cell_angle_beta 75.1660(10)
_cell_angle_gamma 86.5720(10)
_cell_formula_units_Z 4
_cell_length_a 11.1235(12)
_cell_length_b 13.6608(15)
_cell_length_c 13.8965(15)
_cell_measurement_reflns_used 3169
_cell_measurement_temperature 293(2)
_cell_measurement_theta_max 23.50
_cell_measurement_theta_min 2.39
_cell_volume 1952.8(4)
_computing_cell_refinement 'Bruker apex II'
_computing_data_collection 'Bruker apex II'
_computing_data_reduction 'Bruker SAINT'
_computing_molecular_graphics 'Bruker SHELXTL'
_computing_publication_material 'Bruker SHELXTL'
_computing_structure_refinement 'SHELXL-97 (Sheldrick, 1997)'
_computing_structure_solution 'SHELXS-97 (Sheldrick, 1990)'
_diffrn_ambient_temperature 293(2)
_diffrn_measured_fraction_theta_full 0.901
_diffrn_measured_fraction_theta_max 0.901
_diffrn_measurement_device_type 'CCD area detector'
_diffrn_measurement_method 'phi and omega scans'
_diffrn_radiation_monochromator graphite
_diffrn_radiation_source 'fine-focus sealed tube'
_diffrn_radiation_type MoK\a
_diffrn_radiation_wavelength 0.71073
_diffrn_reflns_av_R_equivalents 0.0581
_diffrn_reflns_av_sigmaI/netI 0.1029
_diffrn_reflns_limit_h_max 14
_diffrn_reflns_limit_h_min -14
_diffrn_reflns_limit_k_max 18
_diffrn_reflns_limit_k_min -17
_diffrn_reflns_limit_l_max 18
_diffrn_reflns_limit_l_min -18
_diffrn_reflns_number 16773
_diffrn_reflns_theta_full 28.36
_diffrn_reflns_theta_max 28.36
_diffrn_reflns_theta_min 1.56
_exptl_absorpt_coefficient_mu 7.226
_exptl_absorpt_correction_T_max 0.487
_exptl_absorpt_correction_T_min 0.328
_exptl_absorpt_correction_type multi-scan
_exptl_absorpt_process_details sadbas
_exptl_crystal_colour colourless
_exptl_crystal_density_diffrn 1.855
_exptl_crystal_description irregular
_exptl_crystal_F_000 1064
_exptl_crystal_size_max 0.16
_exptl_crystal_size_mid 0.14
_exptl_crystal_size_min 0.10
_refine_diff_density_max 2.255
_refine_diff_density_min -1.908
_refine_diff_density_rms 0.221
_refine_ls_extinction_method none
_refine_ls_goodness_of_fit_ref 1.032
_refine_ls_hydrogen_treatment constr
_refine_ls_matrix_type full
_refine_ls_number_parameters 453
_refine_ls_number_reflns 8810
_refine_ls_number_restraints 48
_refine_ls_restrained_S_all 1.032
_refine_ls_R_factor_all 0.1077
_refine_ls_R_factor_gt 0.0620
_refine_ls_shift/su_max 0.064
_refine_ls_shift/su_mean 0.040
_refine_ls_structure_factor_coef Fsqd
_refine_ls_weighting_details 'calc w=1/[\s^2^(Fo^2^)+(0.0786P)^2^+0.9445P] where P=(Fo^2^+2Fc^2^)/3'
_refine_ls_weighting_scheme calc
_refine_ls_wR_factor_gt 0.1490
_refine_ls_wR_factor_ref 0.1691
_reflns_number_gt 5581
_reflns_number_total 8810
_reflns_threshold_expression >2sigma(I)
_cod_data_source_file ic200436u_si_002.cif
_cod_data_source_block 081017b
_cod_original_formula_sum 'C14 H26 n2 O8 Pt'
_cod_database_code 4325415

loop_
_symmetry_equiv_pos_as_xyz
'x, y, z'
'-x, -y, -z'

loop_
_atom_site_label
_atom_site_type_symbol
_atom_site_fract_x
_atom_site_fract_y
_atom_site_fract_z
_atom_site_U_iso_or_equiv
_atom_site_adp_type
_atom_site_occupancy
_atom_site_symmetry_multiplicity
_atom_site_calc_flag
_atom_site_refinement_flags
Pt1 Pt 0.86648(4) 0.97761(3) 0.08816(3) 0.03709(15) Uani 1 1 d .
Pt2 Pt 0.99379(4) 0.46145(3) 0.12408(3) 0.03784(15) Uani 1 1 d .
O1 O 0.8664(7) 0.8286(6) 0.0918(7) 0.044(2) Uani 1 1 d .
O2 O 0.7810(7) 1.0142(6) -0.0259(6) 0.0422(19) Uani 1 1 d .
O3 O 0.7722(8) 0.6964(6) 0.0776(7) 0.049(2) Uani 1 1 d .
O4 O 0.6495(9) 0.9814(7) -0.1083(7) 0.058(2) Uani 1 1 d .
O5 O 0.3631(8) 0.8096(8) 0.1855(8) 0.068(3) Uani 1 1 d .
H5 H 0.3255 0.7796 0.1585 0.102 Uiso 1 1 calc R
O6 O 0.754(2) 1.0063(14) 0.4292(9) 0.205(12) Uani 1 1 d D
O7 O 0.6907(15) 1.1443(12) 0.3450(11) 0.135(6) Uani 1 1 d D
O8 O 1.0014(7) 0.3158(6) 0.1098(6) 0.0417(19) Uani 1 1 d .
O9 O 1.1798(7) 0.4665(6) 0.0936(7) 0.050(2) Uani 1 1 d .
O10 O 1.0851(8) 0.1650(6) 0.1377(7) 0.050(2) Uani 1 1 d .
O11 O 1.3568(8) 0.3909(7) 0.1052(8) 0.068(3) Uani 1 1 d .
O12 O 1.191(2) 0.1674(14) 0.4359(14) 0.159(7) Uani 1 1 d U
H12 H 1.1930 0.1052 0.4610 0.238 Uiso 1 1 calc R
O13 O 0.820(2) 0.5645(17) 0.4167(12) 0.180(10) Uani 1 1 d .
O14 O 0.6794(15) 0.4594(13) 0.4199(11) 0.127(6) Uani 1 1 d .
O15 O 0.2348(9) 0.7194(7) 0.0756(8) 0.069(3) Uani 1 1 d .
H15A H 0.2752 0.6882 0.0330 0.083 Uiso 1 1 d R
H15B H 0.1562 0.7237 0.0862 0.083 Uiso 1 1 d R
O16 O 0.3829(9) 0.6058(8) 0.9525(9) 0.076(3) Uani 1 1 d .
H16A H 0.3096 0.6037 0.9910 0.091 Uiso 1 1 d R
H16B H 0.4275 0.5527 0.9599 0.091 Uiso 1 1 d R
N1 n 0.8593(10) 1.1266(7) 0.0844(8) 0.047(3) Uani 1 1 d .
H1A H 0.9340 1.1460 0.0872 0.057 Uiso 1 1 calc R
H1B H 0.8457 1.1638 0.0232 0.057 Uiso 1 1 calc R
N2 n 0.9647(10) 0.9451(8) 0.1968(7) 0.053(3) Uani 1 1 d .
H2A H 1.0022 0.8849 0.1966 0.063 Uiso 1 1 calc R
H2B H 1.0252 0.9931 0.1767 0.063 Uiso 1 1 calc R
N3 n 0.9913(10) 0.6044(8) 0.1423(9) 0.049(3) Uani 1 1 d .
H7C H 1.0675 0.6328 0.1114 0.059 Uiso 1 1 calc R
H5C H 0.9382 0.6422 0.1078 0.059 Uiso 1 1 calc R
N4 n 0.8061(8) 0.4671(8) 0.1472(8) 0.047(3) Uani 1 1 d .
H4A H 0.7868 0.5314 0.1159 0.056 Uiso 1 1 calc R
H4B H 0.7840 0.4262 0.1140 0.056 Uiso 1 1 calc R
C1 C 0.7767(10) 0.7900(8) 0.0732(8) 0.033(2) Uani 1 1 d .
C2 C 0.6644(11) 0.8565(9) 0.0504(9) 0.038(3) Uani 1 1 d .
C3 C 0.5551(10) 0.7976(10) 0.0420(9) 0.044(3) Uani 1 1 d .
H6C H 0.5100 0.8373 -0.0073 0.052 Uiso 1 1 calc R
H4C H 0.5775 0.7314 0.0305 0.052 Uiso 1 1 calc R
C4 C 0.4924(12) 0.7921(11) 0.1546(12) 0.061(4) Uani 1 1 d .
H8C H 0.5108 0.7257 0.1990 0.073 Uiso 1 1 calc R
C5 C 0.5794(11) 0.8699(10) 0.1550(10) 0.048(3) Uani 1 1 d .
H5A H 0.6183 0.8492 0.2127 0.058 Uiso 1 1 calc R
H5B H 0.5441 0.9374 0.1487 0.058 Uiso 1 1 calc R
C6 C 0.7008(11) 0.9536(9) -0.0337(9) 0.040(3) Uani 1 1 d .
C7 C 0.7645(13) 1.1509(12) 0.1675(11) 0.061(4) Uani 1 1 d .
H7A H 0.7723 1.2230 0.1610 0.073 Uiso 1 1 calc R
H7B H 0.6836 1.1403 0.1576 0.073 Uiso 1 1 calc R
C8 C 0.767(2) 1.0945(18) 0.2695(13) 0.148(12) Uani 1 1 d D
H8 H 0.8418 1.1323 0.2651 0.178 Uiso 1 1 calc R
C9 C 0.676(3) 1.0870(17) 0.4517(18) 0.27(3) Uani 1 1 d D
H9 H 0.6027 1.0510 0.4506 0.329 Uiso 1 1 calc R
C10 C 0.627(3) 1.0844(17) 0.5505(17) 0.31(3) Uani 1 1 d DU
H10A H 0.5794 1.0241 0.5994 0.371 Uiso 1 1 calc R
C11 C 0.741(4) 1.120(4) 0.570(4) 0.48(5) Uani 1 1 d DU
H11A H 0.7978 1.0651 0.5798 0.719 Uiso 1 1 calc R
H11B H 0.7173 1.1432 0.6314 0.719 Uiso 1 1 calc R
H11C H 0.7793 1.1759 0.5117 0.719 Uiso 1 1 calc R
C12 C 0.567(3) 1.188(2) 0.531(2) 0.214(16) Uani 1 1 d DU
H12A H 0.4820 1.1802 0.5309 0.321 Uiso 1 1 calc R
H12B H 0.6110 1.2310 0.4646 0.321 Uiso 1 1 calc R
H12C H 0.5711 1.2178 0.5844 0.321 Uiso 1 1 calc R
C13 C 0.807(3) 1.0165(18) 0.3148(14) 0.26(3) Uani 1 1 d D
H13A H 0.7401 0.9749 0.3116 0.318 Uiso 1 1 calc R
C14 C 0.9006(16) 0.9387(12) 0.3014(11) 0.073(5) Uani 1 1 d .
H14A H 0.9614 0.9432 0.3391 0.088 Uiso 1 1 calc R
H14B H 0.8604 0.8719 0.3331 0.088 Uiso 1 1 calc R
C15 C 1.0833(11) 0.2532(9) 0.1420(8) 0.036(3) Uani 1 1 d .
C16 C 1.1737(12) 0.2865(9) 0.1939(9) 0.044(3) Uani 1 1 d .
C17 C 1.1026(13) 0.2945(11) 0.3066(10) 0.058(4) Uani 1 1 d .
H17A H 1.1324 0.3495 0.3259 0.069 Uiso 1 1 calc R
H17B H 1.0126 0.2944 0.3197 0.069 Uiso 1 1 calc R
C18 C 1.158(3) 0.187(3) 0.3497(16) 0.24(2) Uani 1 1 d .
H18A H 1.0978 0.1347 0.3571 0.285 Uiso 1 1 calc R
C19 C 1.2553(13) 0.2025(10) 0.2408(10) 0.055(3) Uani 1 1 d .
H19A H 1.3367 0.2264 0.2384 0.066 Uiso 1 1 calc R
H19B H 1.2619 0.1436 0.2142 0.066 Uiso 1 1 calc R
C20 C 1.2426(12) 0.3888(9) 0.1260(10) 0.046(3) Uani 1 1 d .
C21 C 0.9556(16) 0.6131(11) 0.2512(12) 0.069(4) Uani 1 1 d .
H21A H 0.9376 0.6839 0.2493 0.083 Uiso 1 1 calc R
H21B H 1.0250 0.5928 0.2826 0.083 Uiso 1 1 calc R
C22 C 0.844(3) 0.547(3) 0.3167(17) 0.199(18) Uani 1 1 d .
H22 H 0.8973 0.4896 0.3378 0.239 Uiso 1 1 calc R
C23 C 0.716(3) 0.502(3) 0.472(2) 0.199(18) Uani 1 1 d D
H23 H 0.6597 0.5596 0.4560 0.239 Uiso 1 1 calc R
C27 C 0.767(3) 0.490(2) 0.3156(14) 0.151(13) Uani 1 1 d .
H27 H 0.7145 0.5484 0.2933 0.181 Uiso 1 1 calc R
C28 C 0.7309(12) 0.4394(13) 0.2509(11) 0.069(4) Uani 1 1 d .
H28A H 0.7356 0.3661 0.2807 0.082 Uiso 1 1 calc R
H28B H 0.6451 0.4553 0.2497 0.082 Uiso 1 1 calc R
C30 C 0.650(3) 0.475(3) 0.589(3) 0.24(2) Uani 1 1 d D
H30A H 0.5722 0.4355 0.6192 0.287 Uiso 1 1 calc R
C31 C 0.763(4) 0.446(4) 0.631(5) 0.44(4) Uani 1 1 d DU
H31A H 0.7400 0.4301 0.7050 0.659 Uiso 1 1 calc R
H31B H 0.8227 0.5012 0.6023 0.659 Uiso 1 1 calc R
H31C H 0.8000 0.3864 0.6113 0.659 Uiso 1 1 calc R
C32 C 0.658(5) 0.586(3) 0.583(4) 0.45(5) Uani 1 1 d DU
H32A H 0.6185 0.5957 0.6493 0.679 Uiso 1 1 calc R
H32B H 0.6180 0.6260 0.5316 0.679 Uiso 1 1 calc R
H32C H 0.7443 0.6067 0.5641 0.679 Uiso 1 1 calc R

loop_
_atom_site_aniso_label
_atom_site_aniso_U_11
_atom_site_aniso_U_22
_atom_site_aniso_U_33
_atom_site_aniso_U_23
_atom_site_aniso_U_13
_atom_site_aniso_U_12
Pt1 0.0372(3) 0.0356(3) 0.0386(3) -0.0133(2) -0.0060(2) -0.0023(2)
Pt2 0.0392(3) 0.0310(3) 0.0413(3) -0.0084(2) -0.0085(2) 0.0000(2)
O1 0.038(4) 0.041(5) 0.062(5) -0.024(4) -0.017(4) 0.004(4)
O2 0.045(5) 0.031(4) 0.046(5) -0.004(4) -0.011(4) -0.006(4)
O3 0.045(5) 0.029(5) 0.074(6) -0.021(4) -0.013(4) 0.012(4)
O4 0.065(6) 0.049(6) 0.069(6) -0.017(5) -0.034(5) 0.006(5)
O5 0.046(6) 0.069(7) 0.076(7) -0.004(5) -0.008(5) -0.010(5)
O6 0.39(3) 0.154(16) 0.036(7) -0.029(9) -0.026(12) 0.123(19)
O7 0.176(15) 0.112(12) 0.095(10) -0.054(9) 0.022(10) 0.041(11)
O8 0.035(4) 0.036(5) 0.059(5) -0.018(4) -0.017(4) 0.000(4)
O9 0.041(5) 0.029(5) 0.074(6) -0.005(4) -0.014(4) 0.000(4)
O10 0.046(5) 0.042(5) 0.063(6) -0.017(4) -0.009(4) -0.005(4)
O11 0.035(5) 0.060(6) 0.111(8) -0.036(6) -0.011(5) -0.003(5)
O12 0.172(10) 0.163(10) 0.135(9) -0.041(8) -0.035(8) 0.022(8)
O13 0.22(2) 0.25(2) 0.093(11) -0.108(13) 0.022(12) -0.128(18)
O14 0.128(13) 0.148(14) 0.080(9) -0.046(10) 0.035(9) -0.023(11)
O15 0.049(6) 0.061(7) 0.094(8) -0.016(6) -0.019(5) 0.003(5)
O16 0.052(6) 0.058(7) 0.108(8) -0.013(6) -0.016(6) 0.007(5)
N1 0.063(7) 0.034(6) 0.047(6) -0.016(5) -0.009(5) -0.006(5)
N2 0.060(7) 0.051(7) 0.041(6) -0.004(5) -0.011(5) -0.008(5)
N3 0.048(6) 0.038(6) 0.066(7) -0.018(5) -0.023(5) 0.009(5)
N4 0.034(5) 0.056(7) 0.059(7) -0.032(6) -0.009(5) 0.002(5)
C1 0.036(6) 0.027(6) 0.036(6) -0.009(5) -0.008(5) 0.009(5)
C2 0.041(7) 0.040(7) 0.036(6) -0.015(5) -0.010(5) 0.002(5)
C3 0.035(6) 0.048(7) 0.054(7) -0.020(6) -0.016(6) 0.003(5)
C4 0.037(7) 0.050(9) 0.091(11) -0.029(8) 0.000(7) 0.002(6)
C5 0.043(7) 0.050(8) 0.054(8) -0.028(6) -0.005(6) 0.009(6)
C6 0.036(6) 0.038(7) 0.048(7) -0.020(6) -0.006(5) 0.005(5)
C7 0.051(8) 0.075(10) 0.063(9) -0.034(8) -0.010(7) 0.009(7)
C8 0.21(3) 0.14(2) 0.033(9) -0.007(11) 0.032(12) 0.09(2)
C9 0.27(5) 0.06(2) 0.37(6) 0.05(3) -0.02(5) 0.06(2)
C10 0.33(5) 0.33(5) 0.42(6) -0.35(5) -0.12(4) 0.13(4)
C11 0.67(9) 0.37(6) 0.58(8) -0.38(6) -0.20(7) 0.02(6)
C12 0.21(3) 0.29(4) 0.20(3) -0.18(3) -0.05(3) 0.08(3)
C13 0.58(7) 0.13(2) 0.032(10) -0.026(12) -0.01(2) 0.19(3)
C14 0.105(13) 0.067(11) 0.045(8) -0.012(7) -0.013(8) -0.028(9)
C15 0.042(7) 0.036(7) 0.024(5) -0.004(5) -0.003(5) -0.004(5)
C16 0.053(7) 0.040(7) 0.038(6) -0.007(5) -0.014(6) -0.006(6)
C17 0.066(9) 0.063(9) 0.049(8) -0.023(7) -0.015(7) 0.005(7)
C18 0.30(4) 0.39(5) 0.080(15) -0.13(2) -0.14(2) 0.28(4)
C19 0.062(9) 0.044(8) 0.068(9) -0.020(7) -0.031(7) 0.012(7)
C20 0.047(8) 0.038(7) 0.061(8) -0.027(6) -0.015(6) 0.003(6)
C21 0.100(13) 0.047(9) 0.068(10) -0.022(8) -0.033(9) 0.017(8)
C22 0.21(3) 0.34(4) 0.078(15) -0.13(2) 0.026(18) -0.14(3)
C23 0.22(4) 0.28(5) 0.10(2) -0.08(3) -0.01(2) -0.12(3)
C27 0.18(2) 0.22(3) 0.045(10) -0.064(14) 0.044(13) -0.13(2)
C28 0.037(7) 0.082(11) 0.068(10) -0.014(9) 0.013(7) -0.004(7)
C30 0.19(3) 0.42(7) 0.22(4) -0.19(4) -0.12(3) 0.05(4)
C31 0.43(7) 0.55(8) 0.41(7) -0.03(5) -0.33(6) -0.07(6)
C32 0.37(7) 0.65(9) 0.50(8) -0.39(7) -0.11(6) -0.13(6)

loop_
_atom_type_symbol
_atom_type_description
_atom_type_scat_dispersion_real
_atom_type_scat_dispersion_imag
_atom_type_scat_source
C C 0.0033 0.0016 'International Tables Vol C Tables 4.2.6.8 and 6.1.1.4'
H H 0.0000 0.0000 'International Tables Vol C Tables 4.2.6.8 and 6.1.1.4'
N N 0.0061 0.0033 'International Tables Vol C Tables 4.2.6.8 and 6.1.1.4'
O O 0.0106 0.0060 'International Tables Vol C Tables 4.2.6.8 and 6.1.1.4'
Pt Pt -1.7033 8.3905 'International Tables Vol C Tables 4.2.6.8 and 6.1.1.4'

loop_
_geom_angle_atom_site_label_1
_geom_angle_atom_site_label_2
_geom_angle_atom_site_label_3
_geom_angle
O2 Pt1 n2 175.9(4)
O2 Pt1 n1 87.8(4)
N2 Pt1 n1 91.1(4)
O2 Pt1 O1 90.7(3)
N2 Pt1 O1 90.5(4)
N1 Pt1 O1 177.7(4)
O9 Pt2 n4 175.6(4)
O9 Pt2 n3 88.4(4)
N4 Pt2 n3 88.6(4)
O9 Pt2 O8 90.0(3)
N4 Pt2 O8 93.1(4)
N3 Pt2 O8 177.6(4)
C1 O1 Pt1 120.8(7)
C6 O2 Pt1 122.5(8)
C4 O5 H5 109.5
C9 O6 C13 115.3(16)
C9 O7 C8 114.7(15)
C15 O8 Pt2 120.3(7)
C20 O9 Pt2 122.2(8)
C18 O12 H12 109.5
C23 O13 C22 102.1(18)
C23 O14 C27 106(2)
H15A O15 H15B 120.0
H16A O16 H16B 120.0
C7 n1 Pt1 115.0(9)
C7 n1 H1A 108.5
Pt1 n1 H1A 108.6
C7 n1 H1B 108.5
Pt1 n1 H1B 108.5
H1A n1 H1B 107.5
C14 n2 Pt1 118.5(10)
C14 n2 H2A 107.6
Pt1 n2 H2A 107.7
C14 n2 H2B 107.7
Pt1 n2 H2B 107.7
H2A n2 H2B 107.1
C21 n3 Pt2 117.5(8)
C21 n3 H7C 107.9
Pt2 n3 H7C 107.9
C21 n3 H5C 107.9
Pt2 n3 H5C 107.9
H7C n3 H5C 107.2
C28 n4 Pt2 118.6(9)
C28 n4 H4A 107.6
Pt2 n4 H4A 107.7
C28 n4 H4B 107.7
Pt2 n4 H4B 107.7
H4A n4 H4B 107.1
O3 C1 O1 122.3(10)
O3 C1 C2 117.7(10)
O1 C1 C2 119.9(9)
C6 C2 C1 113.1(9)
C6 C2 C3 114.7(10)
C1 C2 C3 114.7(10)
C6 C2 C5 114.8(10)
C1 C2 C5 109.3(9)
C3 C2 C5 87.8(9)
C4 C3 C2 88.4(9)
C4 C3 H6C 113.9
C2 C3 H6C 113.9
C4 C3 H4C 113.9
C2 C3 H4C 113.9
H6C C3 H4C 111.1
O5 C4 C5 117.7(11)
O5 C4 C3 120.5(12)
C5 C4 C3 91.9(10)
O5 C4 H8C 108.5
C5 C4 H8C 108.5
C3 C4 H8C 108.5
C4 C5 C2 88.9(9)
C4 C5 H5A 113.8
C2 C5 H5A 113.8
C4 C5 H5B 113.8
C2 C5 H5B 113.8
H5A C5 H5B 111.1
O4 C6 O2 119.5(11)
O4 C6 C2 121.5(11)
O2 C6 C2 118.8(11)
C8 C7 n1 116.0(13)
C8 C7 H7A 108.4
N1 C7 H7A 108.3
C8 C7 H7B 108.2
N1 C7 H7B 108.3
H7A C7 H7B 107.4
C13 C8 C7 140.1(19)
C13 C8 O7 109.6(16)
C7 C8 O7 110.1(17)
C13 C8 H8 91.4
C7 C8 H8 91.2
O7 C8 H8 91.2
C10 C9 O6 119.0(18)
C10 C9 O7 146.2(16)
O6 C9 O7 94.6(15)
C10 C9 H9 91.1
O6 C9 H9 90.9
O7 C9 H9 90.9
C9 C10 C11 97.1(9)
C9 C10 C12 97.5(9)
C11 C10 C12 94.8(8)
C9 C10 H10A 120.5
C11 C10 H10A 120.7
C12 C10 H10A 120.4
C10 C11 H11A 109.4
C10 C11 H11B 109.5
H11A C11 H11B 109.5
C10 C11 H11C 109.6
H11A C11 H11C 109.5
H11B C11 H11C 109.5
C10 C12 H12A 109.6
C10 C12 H12B 109.3
H12A C12 H12B 109.5
C10 C12 H12C 109.5
H12A C12 H12C 109.5
H12B C12 H12C 109.5
C8 C13 C14 143.0(19)
C8 C13 O6 105.7(18)
C14 C13 O6 110.2(17)
C8 C13 H13A 93.3
C14 C13 H13A 93.4
O6 C13 H13A 93.4
N2 C14 C13 115.7(14)
N2 C14 H14A 108.4
C13 C14 H14A 108.4
N2 C14 H14B 108.4
C13 C14 H14B 108.2
H14A C14 H14B 107.4
O10 C15 O8 120.6(11)
O10 C15 C16 119.2(11)
O8 C15 C16 120.0(10)
C19 C16 C15 115.4(10)
C19 C16 C20 115.3(11)
C15 C16 C20 112.1(9)
C19 C16 C17 90.7(9)
C15 C16 C17 110.5(10)
C20 C16 C17 110.9(10)
C18 C17 C16 86.3(11)
C18 C17 H17A 114.3
C16 C17 H17A 114.3
C18 C17 H17B 114.2
C16 C17 H17B 114.3
H17A C17 H17B 111.4
O12 C18 C17 119(2)
O12 C18 C19 123(3)
C17 C18 C19 89.5(17)
O12 C18 H18A 107.9
C17 C18 H18A 107.8
C19 C18 H18A 107.8
C16 C19 C18 88.5(11)
C16 C19 H19A 113.9
C18 C19 H19A 113.9
C16 C19 H19B 113.9
C18 C19 H19B 113.9
H19A C19 H19B 111.1
O11 C20 O9 122.4(12)
O11 C20 C16 118.2(11)
O9 C20 C16 119.4(11)
N3 C21 C22 111.8(12)
N3 C21 H21A 109.3
C22 C21 H21A 107.5
N3 C21 H21B 109.2
C22 C21 H21B 111.0
H21A C21 H21B 107.9
C27 C22 O13 110(2)
C27 C22 C21 144.1(18)
O13 C22 C21 105.4(17)
C27 C22 H22 92.0
O13 C22 H22 90.1
C21 C22 H22 90.1
O14 C23 O13 113(2)
O14 C23 C30 118(3)
O13 C23 C30 129(2)
O14 C23 H23 91.6
O13 C23 H23 91.6
C30 C23 H23 91.7
C22 C27 C28 142.7(18)
C22 C27 O14 108.7(18)
C28 C27 O14 108.6(16)
C22 C27 H27 90.8
C28 C27 H27 88.6
O14 C27 H27 88.7
N4 C28 C27 113.2(13)
N4 C28 H28A 108.9
C27 C28 H28A 110.6
N4 C28 H28B 109.0
C27 C28 H28B 107.2
H28A C28 H28B 107.7
C32 C30 C31 94.7(8)
C32 C30 C23 88.5(18)
C31 C30 C23 98(3)
C32 C30 H30A 122.5
C31 C30 H30A 122.4
C23 C30 H30A 122.5
C30 C31 H31A 109.5
C30 C31 H31B 109.4
H31A C31 H31B 109.5
C30 C31 H31C 109.5
H31A C31 H31C 109.5
H31B C31 H31C 109.5
C30 C32 H32A 109.5
C30 C32 H32B 109.4
H32A C32 H32B 109.5
C30 C32 H32C 109.5
H32A C32 H32C 109.5
H32B C32 H32C 109.5

loop_
_geom_bond_atom_site_label_1
_geom_bond_atom_site_label_2
_geom_bond_distance
Pt1 O2 1.980(8)
Pt1 n2 2.017(10)
Pt1 n1 2.018(9)
Pt1 O1 2.021(8)
Pt2 O9 2.004(8)
Pt2 n4 2.029(9)
Pt2 n3 2.039(10)
Pt2 O8 2.051(7)
O1 C1 1.271(13)
O2 C6 1.296(13)
O3 C1 1.266(12)
O4 C6 1.262(14)
O5 C4 1.419(15)
O5 H5 0.8200
O6 C9 1.42(2)
O6 C13 1.52(2)
O7 C9 1.43(3)
O7 C8 1.48(2)
O8 C15 1.286(13)
O9 C20 1.269(14)
O10 C15 1.223(13)
O11 C20 1.229(14)
O12 C18 1.29(2)
O12 H12 0.8200
O13 C23 1.39(3)
O13 C22 1.43(2)
O14 C23 1.21(3)
O14 C27 1.48(2)
O15 H15A 0.8502
O15 H15B 0.8500
O16 H16A 0.8499
O16 H16B 0.8500
N1 C7 1.454(15)
N1 H1A 0.9000
N1 H1B 0.9000
N2 C14 1.425(17)
N2 H2A 0.9000
N2 H2B 0.9000
N3 C21 1.501(17)
N3 H7C 0.9000
N3 H5C 0.9000
N4 C28 1.422(16)
N4 H4A 0.9000
N4 H4B 0.9000
C1 C2 1.544(15)
C2 C6 1.486(16)
C2 C3 1.545(15)
C2 C5 1.571(15)
C3 C4 1.524(18)
C3 H6C 0.9700
C3 H4C 0.9700
C4 C5 1.481(17)
C4 H8C 0.9800
C5 H5A 0.9700
C5 H5B 0.9700
C7 C8 1.41(2)
C7 H7A 0.9700
C7 H7B 0.9700
C8 C13 1.19(3)
C8 H8 0.9800
C9 C10 1.331(10)
C9 H9 0.9800
C10 C11 1.500(10)
C10 C12 1.502(10)
C10 H10A 0.9800
C11 H11A 0.9600
C11 H11B 0.9600
C11 H11C 0.9600
C12 H12A 0.9600
C12 H12B 0.9600
C12 H12C 0.9600
C13 C14 1.46(3)
C13 H13A 0.9800
C14 H14A 0.9700
C14 H14B 0.9700
C15 C16 1.533(16)
C16 C19 1.520(17)
C16 C20 1.557(17)
C16 C17 1.596(17)
C17 C18 1.57(3)
C17 H17A 0.9700
C17 H17B 0.9700
C18 C19 1.58(3)
C18 H18A 0.9800
C19 H19A 0.9700
C19 H19B 0.9700
C21 C22 1.50(3)
C21 H21A 0.9700
C21 H21B 0.9700
C22 C27 1.19(3)
C22 H22 0.9800
C23 C30 1.55(4)
C23 H23 0.9800
C27 C28 1.43(2)
C27 H27 0.9800
C28 H28A 0.9700
C28 H28B 0.9700
C30 C32 1.498(10)
C30 C31 1.501(10)
C30 H30A 0.9800
C31 H31A 0.9600
C31 H31B 0.9600
C31 H31C 0.9600
C32 H32A 0.9600
C32 H32B 0.9600
C32 H32C 0.9600

loop_
_geom_hbond_atom_site_label_D
_geom_hbond_atom_site_label_H
_geom_hbond_atom_site_label_A
_geom_hbond_distance_DH
_geom_hbond_distance_HA
_geom_hbond_distance_DA
_geom_hbond_angle_DHA
_geom_hbond_site_symmetry_A
N4 H4A O3 0.90 2.17 3.028(13) 160.3 .
N3 H5C O1 0.90 2.59 3.247(13) 130.8 .
N3 H5C O3 0.90 2.05 2.902(13) 158.6 .
N4 H4B O16 0.90 2.39 3.143(14) 141.5 2_666
N3 H7C O15 0.90 2.13 3.007(14) 163.0 1_655
N2 H2B O2 0.90 2.61 3.152(13) 119.3 2_775
N1 H1B O15 0.90 2.10 2.945(14) 155.7 2_675
N2 H2B O10 0.90 2.35 3.158(13) 149.5 1_565
N1 H1A O8 0.90 2.61 3.257(13) 129.8 1_565
N1 H1A O10 0.90 2.04 2.910(14) 163.1 1_565
O16 H16B O11 0.85 2.53 3.061(14) 121.9 1_456
O16 H16A O9 0.85 2.31 2.941(13) 131.0 1_456
O16 H16A O15 0.85 2.24 2.801(14) 124.0 1_556
O15 H15B n3 0.85 2.35 3.007(14) 134.6 1_455
O15 H15A O16 0.85 1.96 2.801(14) 170.6 1_554
O12 H12 O6 0.82 2.00 2.71(2) 144.6 2_766
O5 H5 O15 0.82 2.07 2.882(14) 173.2 .

loop_
_geom_torsion_atom_site_label_1
_geom_torsion_atom_site_label_2
_geom_torsion_atom_site_label_3
_geom_torsion_atom_site_label_4
_geom_torsion
O2 Pt1 O1 C1 -34.4(8)
N2 Pt1 O1 C1 149.6(9)
N1 Pt1 O1 C1 13(9)
N2 Pt1 O2 C6 141(5)
N1 Pt1 O2 C6 -144.9(9)
O1 Pt1 O2 C6 33.4(9)
O9 Pt2 O8 C15 36.6(8)
N4 Pt2 O8 C15 -146.5(8)
N3 Pt2 O8 C15 -12(9)
N4 Pt2 O9 C20 -171(4)
N3 Pt2 O9 C20 141.5(10)
O8 Pt2 O9 C20 -36.7(10)
O2 Pt1 n1 C7 103.3(9)
N2 Pt1 n1 C7 -80.7(9)
O1 Pt1 n1 C7 56(9)
O2 Pt1 n2 C14 151(5)
N1 Pt1 n2 C14 76.6(10)
O1 Pt1 n2 C14 -101.9(10)
O9 Pt2 n3 C21 -103.4(10)
N4 Pt2 n3 C21 79.8(10)
O8 Pt2 n3 C21 -55(9)
O9 Pt2 n4 C28 -132(5)
N3 Pt2 n4 C28 -84.5(10)
O8 Pt2 n4 C28 93.8(10)
Pt1 O1 C1 O3 -178.1(8)
Pt1 O1 C1 C2 -1.7(13)
O3 C1 C2 C6 -130.7(11)
O1 C1 C2 C6 52.8(14)
O3 C1 C2 C3 3.4(14)
O1 C1 C2 C3 -173.1(10)
O3 C1 C2 C5 100.1(12)
O1 C1 C2 C5 -76.4(13)
C6 C2 C3 C4 -129.0(11)
C1 C2 C3 C4 97.5(10)
C5 C2 C3 C4 -12.7(10)
C2 C3 C4 O5 137.5(12)
C2 C3 C4 C5 13.5(10)
O5 C4 C5 C2 -139.6(13)
C3 C4 C5 C2 -13.3(10)
C6 C2 C5 C4 129.4(11)
C1 C2 C5 C4 -102.3(11)
C3 C2 C5 C4 13.1(10)
Pt1 O2 C6 O4 -180.0(8)
Pt1 O2 C6 C2 4.8(14)
C1 C2 C6 O4 130.6(11)
C3 C2 C6 O4 -3.6(16)
C5 C2 C6 O4 -103.0(13)
C1 C2 C6 O2 -54.3(13)
C3 C2 C6 O2 171.6(10)
C5 C2 C6 O2 72.1(13)
Pt1 n1 C7 C8 54.6(19)
N1 C7 C8 C13 -20(4)
N1 C7 C8 O7 164.9(14)
C9 O7 C8 C13 -3(3)
C9 O7 C8 C7 173(2)
C13 O6 C9 C10 -179(3)
C13 O6 C9 O7 -1.9(17)
C8 O7 C9 C10 179(5)
C8 O7 C9 O6 2.9(18)
O6 C9 C10 C11 78(2)
O7 C9 C10 C11 -97(5)
O6 C9 C10 C12 174(2)
O7 C9 C10 C12 -1(5)
C7 C8 C13 C14 21(7)
O7 C8 C13 C14 -164(4)
C7 C8 C13 O6 -173(3)
O7 C8 C13 O6 2(2)
C9 O6 C13 C8 0(2)
C9 O6 C13 C14 171(2)
Pt1 n2 C14 C13 -41(2)
C8 C13 C14 n2 -10(5)
O6 C13 C14 n2 -175.2(16)
Pt2 O8 C15 O10 177.0(8)
Pt2 O8 C15 C16 1.6(13)
O10 C15 C16 C19 -2.8(16)
O8 C15 C16 C19 172.6(10)
O10 C15 C16 C20 131.9(11)
O8 C15 C16 C20 -52.7(14)
O10 C15 C16 C17 -103.9(12)
O8 C15 C16 C17 71.6(13)
C19 C16 C17 C18 -16.9(18)
C15 C16 C17 C18 100.6(18)
C20 C16 C17 C18 -134.5(18)
C16 C17 C18 O12 144(3)
C16 C17 C18 C19 16.2(15)
C15 C16 C19 C18 -96.4(18)
C20 C16 C19 C18 130.4(17)
C17 C16 C19 C18 16.7(17)
O12 C18 C19 C16 -142(3)
C17 C18 C19 C16 -17.0(16)
Pt2 O9 C20 O11 178.1(9)
Pt2 O9 C20 C16 -1.4(15)
C19 C16 C20 O11 8.4(17)
C15 C16 C20 O11 -126.3(12)
C17 C16 C20 O11 109.7(13)
C19 C16 C20 O9 -172.1(11)
C15 C16 C20 O9 53.2(15)
C17 C16 C20 O9 -70.8(14)
Pt2 n3 C21 C22 -45(2)
C23 O13 C22 C27 2(5)
C23 O13 C22 C21 179(3)
N3 C21 C22 C27 -3(8)
N3 C21 C22 O13 -179(2)
C27 O14 C23 O13 2(4)
C27 O14 C23 C30 -173(3)
C22 O13 C23 O14 -2(5)
C22 O13 C23 C30 172(4)
O13 C22 C27 C28 -179(4)
C21 C22 C27 C28 5(12)
O13 C22 C27 O14 -1(5)
C21 C22 C27 O14 -177(5)
C23 O14 C27 C22 0(5)
C23 O14 C27 C28 178(3)
Pt2 n4 C28 C27 50(2)
C22 C27 C28 n4 -5(7)
O14 C27 C28 n4 177.5(17)
O14 C23 C30 C32 -141(4)
O13 C23 C30 C32 46(5)
O14 C23 C30 C31 125(4)
O13 C23 C30 C31 -49(5)
